data_4306531
loop_
_publ_author_name
'Shin Hei Choi'
'Kibong Kim'
'June Jeon'
'Bhupal Meka'
'Daniela Bucella'
'Keliang Pang'
'Snehadrinarayan Khatua'
'Junseong Lee'
'David G. Churchill'

_publ_section_title
;
Optical Effects of S-Oxidation and Mn+ Binding in meso-Thienyl Dipyrrin
Systems and of Stepwise Bromination of
4,4-Difluoro-8-(2,5-dibromo-3-thienyl)-4-bora-3a,4a-diaza-s-indacene
;
_journal_name_full 'Inorganic Chemistry'
_journal_page_first 11071
_journal_page_last 11083
_journal_paper_doi 10.1021/ic801354y
_journal_volume 47
_journal_year 2008
_chemical_formula_sum 'C13 H9 B F2 N2 S'
_chemical_formula_weight 274.09
_chemical_name_systematic
; 
 ? 
;
_space_group_IT_number 9
_symmetry_cell_setting monoclinic
_symmetry_space_group_name_Hall 'C -2yc'
_symmetry_space_group_name_H-M 'C 1 c 1'
_atom_sites_solution_hydrogens geom
_atom_sites_solution_primary direct
_atom_sites_solution_secondary difmap
_audit_creation_method SHELXL-97
_cell_angle_alpha 90.00
_cell_angle_beta 111.6450(10)
_cell_angle_gamma 90.00
_cell_formula_units_Z 4
_cell_length_a 16.7431(10)
_cell_length_b 10.1739(7)
_cell_length_c 7.7513(5)
_cell_measurement_temperature 243(2)
_cell_volume 1227.27(14)
_computing_structure_refinement 'SHELXL-97 (Sheldrick, 1997)'
_computing_structure_solution 'SHELXS-97 (Sheldrick, 1990)'
_diffrn_ambient_temperature 243(2)
_diffrn_measured_fraction_theta_full 0.946
_diffrn_measured_fraction_theta_max 0.946
_diffrn_radiation_monochromator graphite
_diffrn_radiation_source 'fine-focus sealed tube'
_diffrn_radiation_type MoK\a
_diffrn_radiation_wavelength 0.71073
_diffrn_reflns_av_R_equivalents 0.0176
_diffrn_reflns_av_sigmaI/netI 0.0214
_diffrn_reflns_limit_h_max 22
_diffrn_reflns_limit_h_min -9
_diffrn_reflns_limit_k_max 13
_diffrn_reflns_limit_k_min -12
_diffrn_reflns_limit_l_max 10
_diffrn_reflns_limit_l_min -10
_diffrn_reflns_number 4255
_diffrn_reflns_theta_full 28.31
_diffrn_reflns_theta_max 28.31
_diffrn_reflns_theta_min 2.39
_exptl_absorpt_coefficient_mu 0.272
_exptl_absorpt_correction_T_max 0.9603
_exptl_absorpt_correction_T_min 0.9227
_exptl_crystal_density_diffrn 1.483
_exptl_crystal_density_method 'not measured'
_exptl_crystal_F_000 560
_exptl_crystal_size_max 0.30
_exptl_crystal_size_mid 0.20
_exptl_crystal_size_min 0.15
_refine_diff_density_max 0.280
_refine_diff_density_min -0.291
_refine_diff_density_rms 0.046
_refine_ls_abs_structure_details 'Flack H D (1983), Acta Cryst. A39, 876-881'
_refine_ls_abs_structure_Flack 0.06(15)
_refine_ls_extinction_coef 0.0013(11)
_refine_ls_extinction_expression Fc^*^=kFc[1+0.001xFc^2^\l^3^/sin(2\q)]^-1/4^
_refine_ls_extinction_method SHELXL
_refine_ls_goodness_of_fit_ref 1.026
_refine_ls_hydrogen_treatment mixed
_refine_ls_matrix_type full
_refine_ls_number_parameters 174
_refine_ls_number_reflns 1888
_refine_ls_number_restraints 2
_refine_ls_restrained_S_all 1.025
_refine_ls_R_factor_all 0.0444
_refine_ls_R_factor_gt 0.0379
_refine_ls_shift/su_max 0.001
_refine_ls_shift/su_mean 0.000
_refine_ls_structure_factor_coef Fsqd
_refine_ls_weighting_details 'calc w=1/[\s^2^(Fo^2^)+(0.0717P)^2^+0.5783P] where P=(Fo^2^+2Fc^2^)/3'
_refine_ls_weighting_scheme calc
_refine_ls_wR_factor_gt 0.1051
_refine_ls_wR_factor_ref 0.1108
_reflns_number_gt 1681
_reflns_number_total 1888
_reflns_threshold_expression >2sigma(I)
_cod_data_source_file ic801354y_si_002.cif
_cod_data_source_block shbfs10
_cod_database_code 4306531

loop_
_symmetry_equiv_pos_as_xyz
'x, y, z'
'x, -y, z+1/2'
'x+1/2, y+1/2, z'
'x+1/2, -y+1/2, z+1/2'

loop_
_atom_site_label
_atom_site_type_symbol
_atom_site_fract_x
_atom_site_fract_y
_atom_site_fract_z
_atom_site_U_iso_or_equiv
_atom_site_adp_type
_atom_site_occupancy
_atom_site_symmetry_multiplicity
_atom_site_calc_flag
_atom_site_refinement_flags
_atom_site_disorder_assembly
_atom_site_disorder_group
N1 N 0.38760(17) 1.2928(2) 0.7443(4) 0.0406(6) Uani 1 1 d . . .
N2 N 0.28980(16) 1.1275(2) 0.5430(3) 0.0384(6) Uani 1 1 d . . .
B B 0.3009(2) 1.2766(4) 0.5796(6) 0.0480(9) Uani 1 1 d . . .
F1 F 0.23550(16) 1.3259(2) 0.6272(4) 0.0758(7) Uani 1 1 d . . .
F2 F 0.30459(18) 1.3391(2) 0.4237(3) 0.0756(8) Uani 1 1 d . . .
C1 C 0.4180(3) 1.4029(3) 0.8408(6) 0.0582(9) Uani 1 1 d . . .
H1A H 0.3900 1.4847 0.8172 0.070 Uiso 1 1 calc R . .
C2 C 0.4965(3) 1.3789(3) 0.9797(6) 0.0605(10) Uani 1 1 d . . .
H2A H 0.5303 1.4409 1.0656 0.073 Uiso 1 1 calc R . .
C3 C 0.5166(2) 1.2481(3) 0.9708(5) 0.0432(7) Uani 1 1 d . . .
H3A H 0.5661 1.2041 1.0490 0.052 Uiso 1 1 calc R . .
C4 C 0.44825(19) 1.1939(3) 0.8212(4) 0.0333(6) Uani 1 1 d . . .
C5 C 0.43065(18) 1.0626(3) 0.7589(4) 0.0302(5) Uani 1 1 d . . .
C6 C 0.35152(19) 1.0305(3) 0.6211(4) 0.0338(6) Uani 1 1 d . . .
C7 C 0.3169(2) 0.9097(3) 0.5342(4) 0.0388(7) Uani 1 1 d . . .
H7A H 0.3447 0.8277 0.5584 0.047 Uiso 1 1 calc R . .
C8 C 0.2353(2) 0.9340(4) 0.4081(4) 0.0468(8) Uani 1 1 d . . .
H8A H 0.1967 0.8723 0.3312 0.056 Uiso 1 1 calc R . .
C9 C 0.2215(2) 1.0691(4) 0.4173(4) 0.0471(8) Uani 1 1 d . . .
H9A H 0.1708 1.1130 0.3447 0.057 Uiso 1 1 calc R . .
S S 0.56773(9) 0.74728(9) 0.99109(14) 0.0603(3) Uani 1 1 d . . .
C11 C 0.49606(18) 0.9614(3) 0.8416(4) 0.0329(6) Uani 1 1 d . . .
C12 C 0.5854(2) 0.9786(3) 0.8817(4) 0.0428(7) Uani 1 1 d . . .
H12A H 0.6088 1.0563 0.8543 0.051 Uiso 1 1 calc R . .
C13 C 0.6363(2) 0.8673(3) 0.9671(4) 0.0438(7) Uani 1 1 d . . .
H13A H 0.6963 0.8603 1.0039 0.053 Uiso 1 1 calc R . .
C14 C 0.4785(2) 0.8386(3) 0.8932(4) 0.0399(7) Uani 1 1 d . . .
H14A H 0.4229 0.8090 0.8756 0.048 Uiso 1 1 calc R . .

loop_
_atom_site_aniso_label
_atom_site_aniso_U_11
_atom_site_aniso_U_22
_atom_site_aniso_U_33
_atom_site_aniso_U_23
_atom_site_aniso_U_13
_atom_site_aniso_U_12
N1 0.0374(13) 0.0313(12) 0.0502(15) 0.0062(11) 0.0128(12) 0.0044(10)
N2 0.0294(12) 0.0441(14) 0.0376(13) 0.0105(11) 0.0074(10) 0.0039(11)
B 0.0356(18) 0.0406(19) 0.060(2) 0.0156(17) 0.0083(17) 0.0093(16)
F1 0.0427(11) 0.0598(13) 0.119(2) -0.0034(14) 0.0231(13) 0.0197(11)
F2 0.0800(17) 0.0617(13) 0.0642(14) 0.0326(12) 0.0022(12) -0.0053(13)
C1 0.063(2) 0.0311(16) 0.074(2) -0.0015(15) 0.017(2) 0.0083(16)
C2 0.064(2) 0.0365(17) 0.065(2) -0.0100(17) 0.006(2) -0.0033(17)
C3 0.0396(16) 0.0394(16) 0.0452(17) 0.0002(14) 0.0093(15) -0.0002(13)
C4 0.0319(13) 0.0299(14) 0.0368(14) 0.0038(10) 0.0111(12) 0.0031(11)
C5 0.0291(12) 0.0302(12) 0.0321(13) 0.0040(10) 0.0123(11) 0.0038(11)
C6 0.0328(13) 0.0351(14) 0.0347(14) 0.0039(11) 0.0137(12) 0.0011(11)
C7 0.0388(16) 0.0409(15) 0.0382(15) 0.0008(12) 0.0159(13) -0.0050(13)
C8 0.0377(16) 0.060(2) 0.0411(16) -0.0023(15) 0.0124(13) -0.0135(16)
C9 0.0323(15) 0.064(2) 0.0396(16) 0.0102(15) 0.0067(13) -0.0014(15)
S 0.0676(6) 0.0480(5) 0.0582(5) 0.0083(4) 0.0150(5) 0.0217(5)
C11 0.0337(15) 0.0322(14) 0.0309(13) -0.0016(11) 0.0094(12) 0.0035(11)
C12 0.0328(15) 0.0430(16) 0.0484(17) -0.0046(13) 0.0102(13) 0.0047(13)
C13 0.0425(17) 0.0412(16) 0.0395(16) -0.0039(13) 0.0054(13) 0.0120(13)
C14 0.0468(17) 0.0310(14) 0.0421(16) 0.0036(12) 0.0167(14) 0.0060(13)

loop_
_atom_type_symbol
_atom_type_description
_atom_type_scat_dispersion_real
_atom_type_scat_dispersion_imag
_atom_type_scat_source
C C 0.0033 0.0016 'International Tables Vol C Tables 4.2.6.8 and 6.1.1.4'
H H 0.0000 0.0000 'International Tables Vol C Tables 4.2.6.8 and 6.1.1.4'
B B 0.0013 0.0007 'International Tables Vol C Tables 4.2.6.8 and 6.1.1.4'
N N 0.0061 0.0033 'International Tables Vol C Tables 4.2.6.8 and 6.1.1.4'
F F 0.0171 0.0103 'International Tables Vol C Tables 4.2.6.8 and 6.1.1.4'
S S 0.1246 0.1234 'International Tables Vol C Tables 4.2.6.8 and 6.1.1.4'

loop_
_geom_angle_atom_site_label_1
_geom_angle_atom_site_label_2
_geom_angle_atom_site_label_3
_geom_angle
_geom_angle_site_symmetry_1
_geom_angle_site_symmetry_3
_geom_angle_publ_flag
C1 N1 C4 107.3(3) . . ?
C1 N1 B 126.7(3) . . ?
C4 N1 B 126.0(3) . . ?
C9 N2 C6 107.4(3) . . ?
C9 N2 B 125.7(3) . . ?
C6 N2 B 126.6(3) . . ?
F1 B F2 111.3(3) . . ?
F1 B N2 110.8(3) . . ?
F2 B N2 109.4(3) . . ?
F1 B N1 109.7(3) . . ?
F2 B N1 109.9(3) . . ?
N2 B N1 105.6(2) . . ?
N1 C1 C2 110.2(3) . . ?
C1 C2 C3 108.2(3) . . ?
C2 C3 C4 106.2(3) . . ?
N1 C4 C3 108.2(3) . . ?
N1 C4 C5 120.5(3) . . ?
C3 C4 C5 131.0(3) . . ?
C6 C5 C4 120.0(3) . . ?
C6 C5 C11 120.9(2) . . ?
C4 C5 C11 119.1(3) . . ?
N2 C6 C5 120.5(3) . . ?
N2 C6 C7 107.4(3) . . ?
C5 C6 C7 132.1(3) . . ?
C8 C7 C6 107.8(3) . . ?
C7 C8 C9 106.2(3) . . ?
N2 C9 C8 111.1(3) . . ?
C14 S C13 94.33(16) . . ?
C14 C11 C12 111.6(3) . . ?
C14 C11 C5 124.0(3) . . ?
C12 C11 C5 124.4(3) . . ?
C11 C12 C13 113.8(3) . . ?
C12 C13 S 107.7(3) . . ?
C11 C14 S 112.5(2) . . ?

loop_
_geom_bond_atom_site_label_1
_geom_bond_atom_site_label_2
_geom_bond_distance
_geom_bond_site_symmetry_2
_geom_bond_publ_flag
N1 C1 1.339(5) . ?
N1 C4 1.397(4) . ?
N1 B 1.548(5) . ?
N2 C9 1.337(4) . ?
N2 C6 1.395(4) . ?
N2 B 1.542(5) . ?
B F1 1.373(5) . ?
B F2 1.387(5) . ?
C1 C2 1.379(6) . ?
C2 C3 1.381(5) . ?
C3 C4 1.407(4) . ?
C4 C5 1.414(4) . ?
C5 C6 1.400(4) . ?
C5 C11 1.467(4) . ?
C6 C7 1.419(4) . ?
C7 C8 1.377(4) . ?
C8 C9 1.400(5) . ?
S C14 1.684(3) . ?
S C13 1.732(4) . ?
C11 C14 1.376(4) . ?
C11 C12 1.422(4) . ?
C12 C13 1.425(4) . ?
